data_4325010
loop_
_publ_author_name
'Shreya Mukherjee'
'Rashmi Bagai'
'Khalil A. Abboud'
'George Christou'

_publ_section_title
;
 Raising the Spin of FeIII7 Disklike Clusters: The Power of Molecular Spin
 Frustration
;
_journal_name_full 'Inorganic Chemistry'
_journal_page_first 3849
_journal_page_last 3851
_journal_paper_doi 10.1021/ic200256j
_journal_volume 50
_journal_year 2011
_chemical_formula_sum 'C56 H86 Cl6 Fe7 N12 O30.5'
_chemical_formula_weight 2019.02
_chemical_name_systematic
; 
 ? 
;
_space_group_IT_number 15
_symmetry_cell_setting monoclinic
_symmetry_space_group_name_Hall '-C 2yc'
_symmetry_space_group_name_H-M 'C 1 2/c 1'
_atom_sites_solution_hydrogens geom
_atom_sites_solution_primary direct
_atom_sites_solution_secondary difmap
_audit_creation_method SHELXL-97
_audit_update_record
; 
2008-11-05 # Formatted by publCIF 
;
_cell_angle_alpha 90.00
_cell_angle_beta 107.965(2)
_cell_angle_gamma 90.00
_cell_formula_units_Z 8
_cell_length_a 24.482(2)
_cell_length_b 27.531(2)
_cell_length_c 24.448(2)
_cell_measurement_reflns_used 263
_cell_measurement_temperature 173(2)
_cell_measurement_theta_max 28.0
_cell_measurement_theta_min 2.0
_cell_volume 15675(2)
_computing_cell_refinement 'Bruker SMART v5.624 & SAINT 6.36a (Bruker 1998)'
_computing_data_collection 'Bruker SMART v5.624 (Bruker 1998)'
_computing_data_reduction 'Bruker SHELXTL v6.14 (Bruker 2000)'
_computing_molecular_graphics 'Bruker SHELXTL v6.14'
_computing_publication_material 'Bruker SHELXTL v6.14'
_computing_structure_refinement 'Bruker SHELXTL v6.14'
_computing_structure_solution 'Bruker SHELXTL v6.14'
_diffrn_ambient_temperature 173(2)
_diffrn_measured_fraction_theta_full 0.995
_diffrn_measured_fraction_theta_max 0.995
_diffrn_measurement_device_type 'SMART CCD area detector'
_diffrn_measurement_method '\w scans'
_diffrn_radiation_monochromator graphite
_diffrn_radiation_source 'fine-focus sealed tube'
_diffrn_radiation_type MoK\a
_diffrn_radiation_wavelength 0.71073
_diffrn_reflns_av_R_equivalents 0.0707
_diffrn_reflns_av_sigmaI/netI 0.0795
_diffrn_reflns_limit_h_max 31
_diffrn_reflns_limit_h_min -31
_diffrn_reflns_limit_k_max 35
_diffrn_reflns_limit_k_min -35
_diffrn_reflns_limit_l_max 31
_diffrn_reflns_limit_l_min -16
_diffrn_reflns_number 52997
_diffrn_reflns_theta_full 27.50
_diffrn_reflns_theta_max 27.50
_diffrn_reflns_theta_min 1.27
_diffrn_standards_decay_% 1
_diffrn_standards_number 0
_exptl_absorpt_coefficient_mu 1.553
_exptl_absorpt_correction_T_max 0.9195
_exptl_absorpt_correction_T_min 0.7569
_exptl_absorpt_correction_type none
_exptl_absorpt_process_details 'based on measured indexed crystal faces, Bruker SHELXTL  v6.12 (Bruker 1998)'
_exptl_crystal_colour orange
_exptl_crystal_density_diffrn 1.711
_exptl_crystal_density_meas 0
_exptl_crystal_description block
_exptl_crystal_F_000 8272
_exptl_crystal_size_max 0.19
_exptl_crystal_size_mid 0.09
_exptl_crystal_size_min 0.05
_refine_diff_density_max 2.643
_refine_diff_density_min -0.671
_refine_diff_density_rms 0.107
_refine_ls_extinction_method none
_refine_ls_goodness_of_fit_ref 0.948
_refine_ls_hydrogen_treatment constr
_refine_ls_matrix_type full
_refine_ls_number_parameters 915
_refine_ls_number_reflns 17914
_refine_ls_number_restraints 81
_refine_ls_restrained_S_all 0.957
_refine_ls_R_factor_all 0.1020
_refine_ls_R_factor_gt 0.0609
_refine_ls_shift/su_max 0.008
_refine_ls_shift/su_mean 0.000
_refine_ls_structure_factor_coef Fsqd
_refine_ls_weighting_details 'calc w=1/[\s^2^(Fo^2^)+(0.1000P)] where P=(Fo^2^+2Fc^2^)/3'
_refine_ls_weighting_scheme calc
_refine_ls_wR_factor_gt 0.1620
_refine_ls_wR_factor_ref 0.1757
_reflns_number_gt 9834
_reflns_number_total 17914
_reflns_threshold_expression I>2\s(I)
_cod_data_source_file ic200256j_si_001_2.cif
_cod_data_source_block sm32
_cod_original_formula_sum 'C56 H86 Cl6 Fe7 N12 O30.50'
_cod_database_code 4325010

loop_
_symmetry_equiv_pos_as_xyz
'x, y, z'
'-x, y, -z+1/2'
'x+1/2, y+1/2, z'
'-x+1/2, y+1/2, -z+1/2'
'-x, -y, -z'
'x, -y, z-1/2'
'-x+1/2, -y+1/2, -z'
'x+1/2, -y+1/2, z-1/2'

loop_
_atom_site_label
_atom_site_type_symbol
_atom_site_fract_x
_atom_site_fract_y
_atom_site_fract_z
_atom_site_U_iso_or_equiv
_atom_site_adp_type
_atom_site_occupancy
_atom_site_symmetry_multiplicity
_atom_site_calc_flag
_atom_site_refinement_flags
_atom_site_disorder_assembly
_atom_site_disorder_group
Fe1 Fe 0.04504(3) 0.15040(2) 0.07891(3) 0.04563(19) Uani 1 1 d . . .
Fe2 Fe 0.01712(3) 0.25834(3) 0.07657(3) 0.04576(19) Uani 1 1 d . A .
Fe3 Fe 0.11077(3) 0.33224(2) 0.13369(3) 0.04087(17) Uani 1 1 d . A .
Fe4 Fe 0.23552(3) 0.30333(2) 0.16821(3) 0.03747(17) Uani 1 1 d . . .
Fe5 Fe 0.26325(3) 0.19761(2) 0.15241(3) 0.03679(16) Uani 1 1 d . . .
Fe6 Fe 0.17041(3) 0.12108(2) 0.10686(3) 0.03930(17) Uani 1 1 d . . .
Fe7 Fe 0.13790(3) 0.21775(2) 0.17840(3) 0.03868(17) Uani 1 1 d . . .
Cl1 Cl 0.12885(8) 0.20511(6) 0.26418(7) 0.0753(4) Uani 1 1 d . . .
Cl2 Cl 0.14333(6) 0.24113(5) -0.01271(5) 0.0527(3) Uani 1 1 d . . .
O1 O -0.00309(14) 0.20046(13) 0.02740(16) 0.0544(9) Uani 1 1 d . . .
O2 O 0.03595(14) 0.30948(12) 0.13776(14) 0.0468(8) Uani 1 1 d . A .
O3 O 0.18471(14) 0.35386(10) 0.12483(14) 0.0439(8) Uani 1 1 d . A .
O4 O 0.28242(13) 0.24889(10) 0.21245(13) 0.0386(7) Uani 1 1 d . . .
O5 O 0.23927(14) 0.14700(11) 0.09229(14) 0.0460(8) Uani 1 1 d . . .
O6 O 0.09989(14) 0.10186(11) 0.12529(15) 0.0457(8) Uani 1 1 d . . .
O7 O 0.06488(14) 0.20785(11) 0.12650(14) 0.0451(8) Uani 1 1 d . . .
O8 O 0.07901(15) 0.29594(12) 0.06007(14) 0.0489(8) Uani 1 1 d . . .
H8' H 0.1041 0.2773 0.0537 0.073 Uiso 1 1 d R . .
O9 O 0.16200(13) 0.28218(10) 0.17664(13) 0.0397(7) Uani 1 1 d . . .
O10 O 0.23940(14) 0.25783(11) 0.10695(14) 0.0429(7) Uani 1 1 d . . .
H10' H 0.2068 0.2545 0.0817 0.064 Uiso 1 1 d R . .
O11 O 0.19142(13) 0.17534(10) 0.16226(13) 0.0400(7) Uani 1 1 d . . .
O12 O 0.10850(14) 0.14991(11) 0.04346(15) 0.0484(8) Uani 1 1 d . . .
H12' H 0.1170 0.1785 0.0358 0.073 Uiso 1 1 d R . .
N1 N -0.01439(17) 0.11870(16) 0.1187(2) 0.0545(11) Uani 1 1 d . . .
N2 N -0.0112(2) 0.10458(18) 0.0138(2) 0.0603(13) Uani 1 1 d . . .
H2 H 0.006(2) 0.099(2) -0.012(2) 0.066(18) Uiso 1 1 d . . .
N3 N -0.0442(2) 0.29666(19) 0.0103(2) 0.0674(13) Uani 1 1 d . A .
N4 N -0.05969(18) 0.25720(18) 0.1042(2) 0.0532(11) Uani 1 1 d . . .
H4 H -0.071(2) 0.2276(17) 0.107(2) 0.037(13) Uiso 1 1 d . . .
N5 N 0.11331(19) 0.37944(14) 0.20399(19) 0.0498(10) Uani 1 1 d . A .
N6 N 0.0872(2) 0.40245(17) 0.0921(2) 0.0525(12) Uani 1 1 d . . .
H6 H 0.063(2) 0.4012(18) 0.068(2) 0.030(15) Uiso 1 1 d . . .
N7 N 0.30824(17) 0.34613(13) 0.16496(18) 0.0437(9) Uani 1 1 d . . .
N8 N 0.2693(2) 0.33599(15) 0.25427(19) 0.0469(11) Uani 1 1 d . . .
H8 H 0.243(2) 0.3398(19) 0.264(2) 0.051(17) Uiso 1 1 d . . .
N9 N 0.32474(18) 0.15411(14) 0.21549(18) 0.0477(10) Uani 1 1 d . . .
N10 N 0.3379(2) 0.19430(18) 0.1204(2) 0.0488(11) Uani 1 1 d . . .
H10 H 0.333(3) 0.218(2) 0.110(3) 0.08(3) Uiso 1 1 d . . .
N11 N 0.18221(17) 0.06014(14) 0.05598(18) 0.0469(10) Uani 1 1 d . . .
N12 N 0.20418(19) 0.06143(14) 0.1683(2) 0.0471(10) Uani 1 1 d . . .
H12 H 0.224(2) 0.0689(16) 0.203(2) 0.039(13) Uiso 1 1 d . . .
C1 C -0.0244(3) 0.1339(2) 0.1661(3) 0.0631(15) Uani 1 1 d . . .
H1A H -0.0076 0.1636 0.1830 0.076 Uiso 1 1 calc R . .
C2 C -0.0579(3) 0.1086(3) 0.1916(3) 0.0810(19) Uani 1 1 d . . .
H2A H -0.0648 0.1209 0.2252 0.097 Uiso 1 1 calc R . .
C3 C -0.0809(3) 0.0661(3) 0.1687(4) 0.091(2) Uani 1 1 d . . .
H3A H -0.1039 0.0481 0.1864 0.109 Uiso 1 1 calc R . .
C4 C -0.0716(3) 0.0487(3) 0.1205(3) 0.084(2) Uani 1 1 d . . .
H4A H -0.0874 0.0185 0.1044 0.101 Uiso 1 1 calc R . .
C5 C -0.0382(2) 0.0765(2) 0.0950(3) 0.0673(16) Uani 1 1 d . . .
C6 C -0.0268(3) 0.0615(2) 0.0408(3) 0.0776(19) Uani 1 1 d . . .
H6A H 0.0049 0.0375 0.0495 0.093 Uiso 1 1 calc R . .
H6B H -0.0615 0.0462 0.0143 0.093 Uiso 1 1 calc R . .
C7 C -0.0613(3) 0.1349(2) -0.0163(3) 0.0691(17) Uani 1 1 d . . .
H7A H -0.0874 0.1379 0.0073 0.083 Uiso 1 1 calc R . .
H7B H -0.0827 0.1197 -0.0535 0.083 Uiso 1 1 calc R . .
C8 C -0.0400(2) 0.1840(2) -0.0265(2) 0.0633(15) Uani 1 1 d . . .
H8A H -0.0187 0.1819 -0.0550 0.076 Uiso 1 1 calc R . .
H8B H -0.0726 0.2067 -0.0414 0.076 Uiso 1 1 calc R . .
C11 C -0.0324(3) 0.3167(3) -0.0337(3) 0.101(3) Uani 1 1 d . . .
H11A H 0.0063 0.3184 -0.0339 0.122 Uiso 1 1 calc R . .
C12 C -0.0757(5) 0.3352(4) -0.0795(4) 0.145(4) Uani 1 1 d . . .
H12A H -0.0669 0.3511 -0.1103 0.174 Uiso 1 1 calc R . .
C13 C -0.1329(5) 0.3302(5) -0.0800(4) 0.162(5) Uani 1 1 d . . .
H13A H -0.1638 0.3398 -0.1126 0.195 Uiso 1 1 calc R . .
C14 C -0.1430(4) 0.3114(5) -0.0327(4) 0.148(4) Uani 1 1 d . A .
H14A H -0.1811 0.3100 -0.0306 0.177 Uiso 1 1 calc R . .
C15 C -0.0980(3) 0.2946(4) 0.0121(3) 0.109(3) Uani 1 1 d . . .
C16 C -0.1067(4) 0.2851(4) 0.0666(4) 0.064(3) Uiso 0.60 1 d P A 1
H16A H -0.1431 0.2669 0.0603 0.077 Uiso 0.60 1 calc PR A 1
H16B H -0.1102 0.3163 0.0854 0.077 Uiso 0.60 1 calc PR A 1
C17 C -0.0382(4) 0.2752(3) 0.1663(4) 0.055(2) Uiso 0.60 1 d P A 1
H17A H -0.0715 0.2840 0.1793 0.067 Uiso 0.60 1 calc PR A 1
H17B H -0.0168 0.2489 0.1915 0.067 Uiso 0.60 1 calc PR A 1
C16' C -0.1127(6) 0.2550(5) 0.0494(6) 0.056(3) Uiso 0.40 1 d P A 2
H16C H -0.1164 0.2228 0.0307 0.068 Uiso 0.40 1 calc PR A 2
H16D H -0.1486 0.2626 0.0583 0.068 Uiso 0.40 1 calc PR A 2
C17' C -0.0591(6) 0.2984(5) 0.1386(7) 0.060(4) Uiso 0.40 1 d P A 2
H17C H -0.0803 0.2906 0.1660 0.072 Uiso 0.40 1 calc PR A 2
H17D H -0.0801 0.3250 0.1135 0.072 Uiso 0.40 1 calc PR A 2
C18 C -0.0020(3) 0.3162(3) 0.1712(3) 0.0722(17) Uani 1 1 d . . .
H18A H 0.0206 0.3211 0.2120 0.087 Uiso 0.60 1 calc PR A 1
H18B H -0.0257 0.3455 0.1577 0.087 Uiso 0.60 1 calc PR A 1
H18C H 0.0128 0.2985 0.2080 0.087 Uiso 0.40 1 d PR A 2
H18D H -0.0047 0.3511 0.1797 0.087 Uiso 0.40 1 d PR A 2
C21 C 0.1277(2) 0.3640(2) 0.2595(2) 0.0576(14) Uani 1 1 d . . .
H21A H 0.1417 0.3319 0.2687 0.069 Uiso 1 1 calc R . .
C22 C 0.1225(3) 0.3940(3) 0.3022(3) 0.0763(18) Uani 1 1 d . . .
H22A H 0.1341 0.3831 0.3410 0.092 Uiso 1 1 calc R . .
C23 C 0.1004(4) 0.4396(3) 0.2889(3) 0.098(3) Uani 1 1 d . . .
H23A H 0.0956 0.4603 0.3182 0.118 Uiso 1 1 calc R . .
C24 C 0.0855(4) 0.4551(2) 0.2339(4) 0.106(3) Uani 1 1 d . B .
H24A H 0.0689 0.4864 0.2240 0.127 Uiso 1 1 calc R . .
C25 C 0.0947(3) 0.42478(19) 0.1916(3) 0.0664(16) Uani 1 1 d . . .
C26 C 0.0886(4) 0.4418(3) 0.1321(3) 0.0386(18) Uiso 0.60 1 d P B 1
H26A H 0.0528 0.4610 0.1178 0.046 Uiso 0.60 1 calc PR B 1
H26B H 0.1211 0.4637 0.1333 0.046 Uiso 0.60 1 calc PR B 1
C27 C 0.1241(3) 0.4062(3) 0.0550(4) 0.0411(19) Uiso 0.60 1 d P B 1
H27A H 0.1206 0.4389 0.0375 0.049 Uiso 0.60 1 calc PR B 1
H27B H 0.1125 0.3818 0.0238 0.049 Uiso 0.60 1 calc PR B 1
C26' C 0.0581(9) 0.4358(7) 0.1200(8) 0.083(5) Uiso 0.40 1 d P B 2
H26C H 0.0168 0.4279 0.1108 0.099 Uiso 0.40 1 calc PR B 2
H26D H 0.0623 0.4699 0.1094 0.099 Uiso 0.40 1 calc PR B 2
C27' C 0.1407(11) 0.4210(9) 0.0801(11) 0.115(8) Uiso 0.40 1 d P B 2
H27C H 0.1297 0.4281 0.0384 0.138 Uiso 0.40 1 calc PR B 2
H27D H 0.1504 0.4526 0.1001 0.138 Uiso 0.40 1 calc PR B 2
C28 C 0.1859(2) 0.39701(18) 0.0922(2) 0.0535(13) Uani 1 1 d . . .
H28A H 0.2111 0.3923 0.0678 0.064 Uiso 0.60 1 calc PR B 1
H28B H 0.2005 0.4249 0.1183 0.064 Uiso 0.60 1 calc PR B 1
H28C H 0.1865 0.3867 0.0536 0.064 Uiso 0.40 1 d PR B 2
H28D H 0.2223 0.4145 0.1107 0.064 Uiso 0.40 1 d PR B 2
C41 C 0.3373(2) 0.33905(18) 0.1269(2) 0.0499(12) Uani 1 1 d . . .
H41A H 0.3238 0.3154 0.0975 0.060 Uiso 1 1 calc R . .
C42 C 0.3860(3) 0.3651(2) 0.1294(3) 0.0644(16) Uani 1 1 d . . .
H42A H 0.4061 0.3597 0.1024 0.077 Uiso 1 1 calc R . .
C43 C 0.4047(3) 0.3993(2) 0.1725(3) 0.0765(19) Uani 1 1 d . . .
H43A H 0.4383 0.4177 0.1756 0.092 Uiso 1 1 calc R . .
C44 C 0.3749(3) 0.40692(19) 0.2109(3) 0.0611(15) Uani 1 1 d . . .
H44A H 0.3872 0.4310 0.2400 0.073 Uiso 1 1 calc R . .
C45 C 0.3275(2) 0.37961(16) 0.2068(2) 0.0469(12) Uani 1 1 d . . .
C46 C 0.2932(2) 0.38467(17) 0.2480(2) 0.0518(13) Uani 1 1 d . . .
H46A H 0.3181 0.3963 0.2858 0.062 Uiso 1 1 calc R . .
H46B H 0.2617 0.4084 0.2330 0.062 Uiso 1 1 calc R . .
C47 C 0.3142(2) 0.30294(17) 0.2899(2) 0.0493(12) Uani 1 1 d . . .
H47A H 0.3189 0.3079 0.3312 0.059 Uiso 1 1 calc R . .
H47B H 0.3514 0.3094 0.2833 0.059 Uiso 1 1 calc R . .
C48 C 0.2950(2) 0.25158(17) 0.2725(2) 0.0476(12) Uani 1 1 d . . .
H48A H 0.3258 0.2283 0.2916 0.057 Uiso 1 1 calc R . .
H48B H 0.2604 0.2436 0.2837 0.057 Uiso 1 1 calc R . .
C51 C 0.3124(3) 0.12835(19) 0.2564(2) 0.0610(15) Uani 1 1 d . . .
H51A H 0.2747 0.1301 0.2594 0.073 Uiso 1 1 calc R . .
C52 C 0.3508(4) 0.1005(3) 0.2929(3) 0.093(2) Uani 1 1 d . . .
H52A H 0.3400 0.0833 0.3217 0.111 Uiso 1 1 calc R . .
C53 C 0.4023(5) 0.0960(3) 0.2904(4) 0.117(3) Uani 1 1 d . . .
H53A H 0.4284 0.0740 0.3151 0.141 Uiso 1 1 calc R . .
C54 C 0.4193(3) 0.1245(4) 0.2503(4) 0.123(3) Uani 1 1 d . . .
H54A H 0.4576 0.1235 0.2489 0.147 Uiso 1 1 calc R . .
C55 C 0.3779(3) 0.1544(3) 0.2128(3) 0.0766(19) Uani 1 1 d . . .
C56 C 0.3898(2) 0.1882(3) 0.1679(3) 0.082(2) Uani 1 1 d . . .
H56A H 0.4032 0.2201 0.1855 0.098 Uiso 1 1 calc R . .
H56B H 0.4203 0.1741 0.1539 0.098 Uiso 1 1 calc R . .
C57 C 0.3294(2) 0.1538(2) 0.0797(3) 0.0621(15) Uani 1 1 d . . .
H57A H 0.3490 0.1611 0.0508 0.074 Uiso 1 1 calc R . .
H57B H 0.3470 0.1240 0.1006 0.074 Uiso 1 1 calc R . .
C58 C 0.2699(3) 0.1452(2) 0.0512(3) 0.0692(17) Uani 1 1 d . . .
H58A H 0.2647 0.1130 0.0323 0.083 Uiso 1 1 calc R . .
H58B H 0.2548 0.1703 0.0212 0.083 Uiso 1 1 calc R . .
C61 C 0.1632(2) 0.0604(2) -0.0021(2) 0.0570(14) Uani 1 1 d . . .
H61A H 0.1345 0.0831 -0.0214 0.068 Uiso 1 1 calc R . .
C62 C 0.1844(3) 0.0288(3) -0.0340(3) 0.0766(19) Uani 1 1 d . . .
H62A H 0.1708 0.0299 -0.0748 0.092 Uiso 1 1 calc R . .
C63 C 0.2243(3) -0.0037(3) -0.0071(3) 0.099(3) Uani 1 1 d . . .
H63A H 0.2404 -0.0246 -0.0290 0.119 Uiso 1 1 calc R . .
C64 C 0.2426(3) -0.0073(3) 0.0527(3) 0.093(2) Uani 1 1 d . . .
H64A H 0.2684 -0.0320 0.0721 0.112 Uiso 1 1 calc R . .
C65 C 0.2211(2) 0.02753(19) 0.0832(3) 0.0592(14) Uani 1 1 d . . .
C66 C 0.2441(2) 0.0312(2) 0.1480(2) 0.0587(14) Uani 1 1 d . . .
H66A H 0.2472 -0.0016 0.1653 0.070 Uiso 1 1 calc R . .
H66B H 0.2827 0.0461 0.1597 0.070 Uiso 1 1 calc R . .
C67 C 0.1534(2) 0.03461(17) 0.1717(3) 0.0546(13) Uani 1 1 d . . .
H67A H 0.1635 0.0140 0.2066 0.065 Uiso 1 1 calc R . .
H67B H 0.1387 0.0134 0.1376 0.065 Uiso 1 1 calc R . .
C68 C 0.1083(2) 0.07098(19) 0.1739(2) 0.0563(14) Uani 1 1 d . . .
H68A H 0.0720 0.0543 0.1724 0.068 Uiso 1 1 calc R . .
H68B H 0.1212 0.0901 0.2099 0.068 Uiso 1 1 calc R . .
Cl3 Cl 0.25355(7) 0.52313(5) 0.17132(6) 0.0616(4) Uani 1 1 d . . .
O16 O 0.2097(2) 0.53106(18) 0.11921(19) 0.0948(15) Uani 1 1 d D . .
O17 O 0.2298(2) 0.49741(15) 0.20966(18) 0.0778(12) Uani 1 1 d D . .
O18 O 0.2769(2) 0.56761(14) 0.19786(18) 0.0756(12) Uani 1 1 d D . .
O19 O 0.2975(2) 0.49535(18) 0.1606(2) 0.0982(16) Uani 1 1 d D . .
Cl4 Cl 0.03227(7) 0.06259(5) 0.62770(7) 0.0682(4) Uani 1 1 d D . .
O20 O 0.0271(2) 0.03397(16) 0.67471(17) 0.0857(13) Uani 1 1 d D C .
O21 O 0.0743(4) 0.0455(4) 0.6026(5) 0.0857(13) Uani 0.50 1 d PD C 1
O22 O -0.0235(3) 0.0603(3) 0.5858(4) 0.0857(13) Uani 0.50 1 d PD C 1
O23 O 0.0397(4) 0.11215(19) 0.6461(4) 0.0857(13) Uani 0.50 1 d PD C 1
O21' O 0.0559(4) 0.0338(4) 0.5917(5) 0.0857(13) Uani 0.50 1 d PD C 2
O22' O -0.0199(3) 0.0819(3) 0.5898(4) 0.0857(13) Uani 0.50 1 d PD C 2
O23' O 0.0696(3) 0.1030(2) 0.6501(4) 0.0857(13) Uani 0.50 1 d PD C 2
Cl5 Cl 0.05768(9) 0.44770(7) -0.11594(11) 0.1028(7) Uani 1 1 d . . .
O24 O 0.0406(9) 0.4012(6) -0.1056(8) 0.147(3) Uani 0.50 1 d PD D 1
O25 O 0.1147(7) 0.4578(6) -0.0952(7) 0.147(3) Uani 0.50 1 d PD D 1
O26 O 0.0300(6) 0.4794(5) -0.0876(7) 0.147(3) Uani 0.50 1 d PD D 1
O27 O 0.0311(6) 0.4615(4) -0.1772(7) 0.147(3) Uani 0.50 1 d PD D 1
O24' O 0.0357(9) 0.3965(6) -0.1318(8) 0.147(3) Uani 0.50 1 d PD D 2
O25' O 0.1074(7) 0.4559(6) -0.1348(7) 0.147(3) Uani 0.50 1 d PD D 2
O26' O 0.0164(6) 0.4808(5) -0.1344(8) 0.147(3) Uani 0.50 1 d PD D 2
O27' O 0.0763(6) 0.4366(4) -0.0568(7) 0.147(3) Uani 0.50 1 d PD D 2
Cl6 Cl 0.75341(9) 0.16125(10) 0.90754(9) 0.1097(7) Uani 1 1 d . . .
O28 O 0.7225(10) 0.1936(9) 0.8610(11) 0.1140(13) Uani 0.50 1 d PD E 1
O29 O 0.8090(5) 0.1722(5) 0.9362(6) 0.1140(13) Uani 0.50 1 d PD E 1
O30 O 0.7588(5) 0.1159(5) 0.8692(5) 0.1140(13) Uani 0.50 1 d PD E 1
O31 O 0.7108(5) 0.1457(6) 0.9322(6) 0.1140(13) Uani 0.50 1 d PD E 1
O28' O 0.7201(10) 0.1887(9) 0.8615(11) 0.1140(13) Uani 0.50 1 d PD E 2
O29' O 0.8000(6) 0.1936(5) 0.9411(6) 0.1140(13) Uani 0.50 1 d PD E 2
O30' O 0.7853(5) 0.1219(5) 0.8883(5) 0.1140(13) Uani 0.50 1 d PD E 2
O31' O 0.7296(5) 0.1374(6) 0.9447(6) 0.1140(13) Uani 0.50 1 d PD E 2

loop_
_atom_site_aniso_label
_atom_site_aniso_U_11
_atom_site_aniso_U_22
_atom_site_aniso_U_33
_atom_site_aniso_U_23
_atom_site_aniso_U_13
_atom_site_aniso_U_12
Fe1 0.0387(4) 0.0408(4) 0.0605(5) -0.0109(3) 0.0198(3) -0.0061(3)
Fe2 0.0403(4) 0.0446(4) 0.0550(5) -0.0067(3) 0.0185(3) 0.0034(3)
Fe3 0.0448(4) 0.0334(3) 0.0484(4) -0.0040(3) 0.0202(3) 0.0041(3)
Fe4 0.0411(4) 0.0293(3) 0.0458(4) -0.0065(3) 0.0189(3) -0.0027(3)
Fe5 0.0376(3) 0.0299(3) 0.0484(4) -0.0054(3) 0.0214(3) -0.0027(3)
Fe6 0.0404(4) 0.0316(3) 0.0506(4) -0.0074(3) 0.0210(3) -0.0035(3)
Fe7 0.0435(4) 0.0363(3) 0.0422(4) -0.0038(3) 0.0219(3) -0.0038(3)
Cl1 0.1010(12) 0.0726(10) 0.0629(9) 0.0046(8) 0.0408(9) -0.0144(9)
Cl2 0.0713(8) 0.0513(7) 0.0435(7) 0.0005(6) 0.0293(6) 0.0040(6)
O1 0.046(2) 0.056(2) 0.060(2) -0.0134(18) 0.0139(18) -0.0037(16)
O2 0.0450(19) 0.0485(18) 0.052(2) -0.0091(16) 0.0225(16) 0.0027(15)
O3 0.0517(19) 0.0309(15) 0.054(2) 0.0036(15) 0.0229(17) -0.0019(14)
O4 0.0432(17) 0.0352(16) 0.0388(18) -0.0030(13) 0.0148(14) -0.0004(13)
O5 0.0504(19) 0.0430(17) 0.055(2) -0.0185(16) 0.0325(17) -0.0073(15)
O6 0.0460(19) 0.0350(16) 0.062(2) -0.0024(16) 0.0256(17) -0.0075(14)
O7 0.0439(18) 0.0411(17) 0.050(2) -0.0065(15) 0.0130(16) -0.0013(14)
O8 0.054(2) 0.0491(19) 0.050(2) -0.0075(16) 0.0241(17) 0.0031(16)
O9 0.0402(17) 0.0337(15) 0.0479(19) 0.0004(14) 0.0177(15) -0.0014(13)
O10 0.0492(19) 0.0360(16) 0.0453(19) -0.0057(14) 0.0172(16) -0.0002(14)
O11 0.0446(18) 0.0345(16) 0.0456(19) -0.0064(14) 0.0209(15) -0.0053(14)
O12 0.0499(19) 0.0418(17) 0.059(2) -0.0033(16) 0.0254(17) -0.0012(15)
N1 0.042(2) 0.055(3) 0.073(3) -0.004(2) 0.027(2) -0.003(2)
N2 0.055(3) 0.064(3) 0.066(3) -0.020(3) 0.026(3) -0.015(2)
N3 0.065(3) 0.086(4) 0.052(3) 0.004(3) 0.019(3) 0.013(3)
N4 0.045(2) 0.052(3) 0.066(3) 0.000(2) 0.022(2) 0.000(2)
N5 0.061(3) 0.043(2) 0.053(3) -0.007(2) 0.029(2) -0.005(2)
N6 0.050(3) 0.047(3) 0.057(3) 0.006(2) 0.012(3) 0.013(2)
N7 0.048(2) 0.035(2) 0.052(2) -0.0045(19) 0.020(2) -0.0055(17)
N8 0.052(3) 0.044(2) 0.052(3) -0.013(2) 0.027(2) -0.007(2)
N9 0.051(3) 0.039(2) 0.050(3) -0.0025(19) 0.012(2) -0.0003(18)
N10 0.047(3) 0.043(3) 0.066(3) -0.005(2) 0.030(2) -0.005(2)
N11 0.049(2) 0.039(2) 0.050(3) -0.0131(19) 0.013(2) -0.0010(19)
N12 0.050(3) 0.040(2) 0.048(3) -0.009(2) 0.011(2) -0.0045(19)
C1 0.070(4) 0.058(3) 0.073(4) 0.004(3) 0.039(3) 0.011(3)
C2 0.077(4) 0.094(5) 0.086(5) 0.000(4) 0.045(4) 0.004(4)
C3 0.068(4) 0.106(6) 0.114(6) 0.008(5) 0.051(4) -0.015(4)
C4 0.068(4) 0.095(5) 0.097(5) -0.002(4) 0.037(4) -0.027(4)
C5 0.043(3) 0.079(4) 0.082(4) -0.006(4) 0.023(3) -0.019(3)
C6 0.075(4) 0.066(4) 0.099(5) -0.023(4) 0.037(4) -0.027(3)
C7 0.052(3) 0.082(4) 0.069(4) -0.022(3) 0.012(3) -0.007(3)
C8 0.051(3) 0.073(4) 0.057(3) -0.014(3) 0.004(3) -0.002(3)
C11 0.082(5) 0.157(8) 0.065(5) 0.032(5) 0.023(4) 0.023(5)
C12 0.149(10) 0.201(12) 0.098(7) 0.062(7) 0.055(7) 0.049(9)
C13 0.121(9) 0.285(16) 0.080(6) 0.058(8) 0.029(6) 0.072(9)
C14 0.087(6) 0.238(12) 0.110(7) 0.055(8) 0.019(6) 0.079(7)
C15 0.071(5) 0.174(9) 0.085(5) 0.049(6) 0.029(4) 0.052(5)
C18 0.065(4) 0.092(4) 0.073(4) -0.023(4) 0.042(3) -0.011(3)
C21 0.055(3) 0.066(3) 0.057(4) -0.013(3) 0.025(3) -0.005(3)
C22 0.093(5) 0.082(5) 0.066(4) -0.014(4) 0.041(4) -0.014(4)
C23 0.161(8) 0.079(5) 0.081(5) -0.028(4) 0.075(5) -0.009(5)
C24 0.169(8) 0.052(4) 0.121(7) -0.028(4) 0.079(6) 0.009(4)
C25 0.093(5) 0.040(3) 0.079(4) -0.012(3) 0.046(4) -0.001(3)
C28 0.064(3) 0.039(3) 0.066(4) 0.008(3) 0.032(3) 0.008(2)
C41 0.062(3) 0.044(3) 0.049(3) 0.002(2) 0.025(3) -0.002(2)
C42 0.062(4) 0.070(4) 0.070(4) 0.008(3) 0.035(3) -0.009(3)
C43 0.070(4) 0.068(4) 0.092(5) 0.010(4) 0.027(4) -0.026(3)
C44 0.077(4) 0.048(3) 0.057(4) -0.003(3) 0.020(3) -0.020(3)
C45 0.052(3) 0.035(2) 0.054(3) 0.001(2) 0.017(3) -0.006(2)
C46 0.060(3) 0.039(3) 0.058(3) -0.012(2) 0.020(3) -0.005(2)
C47 0.057(3) 0.049(3) 0.044(3) -0.006(2) 0.019(3) -0.003(2)
C48 0.057(3) 0.041(3) 0.047(3) -0.001(2) 0.018(2) -0.002(2)
C51 0.076(4) 0.045(3) 0.054(3) 0.001(3) 0.007(3) -0.007(3)
C52 0.110(6) 0.063(4) 0.086(5) 0.015(4) 0.003(5) -0.006(4)
C53 0.125(8) 0.097(6) 0.097(7) 0.016(5) -0.013(6) 0.044(6)
C54 0.062(5) 0.165(9) 0.126(8) 0.011(7) 0.009(5) 0.042(5)
C55 0.050(4) 0.094(5) 0.079(5) 0.001(4) 0.011(3) 0.021(3)
C56 0.039(3) 0.128(6) 0.082(5) -0.004(4) 0.024(3) -0.009(3)
C57 0.063(4) 0.062(3) 0.080(4) -0.017(3) 0.048(3) -0.011(3)
C58 0.075(4) 0.075(4) 0.076(4) -0.025(3) 0.050(4) -0.011(3)
C61 0.062(3) 0.063(3) 0.044(3) -0.014(3) 0.012(3) -0.010(3)
C62 0.067(4) 0.101(5) 0.059(4) -0.035(4) 0.014(3) 0.000(4)
C63 0.097(6) 0.112(6) 0.089(6) -0.053(5) 0.028(5) 0.014(5)
C64 0.096(5) 0.086(5) 0.086(5) -0.034(4) 0.010(4) 0.039(4)
C65 0.059(3) 0.048(3) 0.065(4) -0.019(3) 0.010(3) 0.005(3)
C66 0.058(3) 0.047(3) 0.069(4) 0.002(3) 0.016(3) 0.015(3)
C67 0.060(3) 0.035(2) 0.064(3) 0.000(2) 0.012(3) -0.008(2)
C68 0.060(3) 0.051(3) 0.065(4) 0.001(3) 0.031(3) -0.014(3)
Cl3 0.0837(10) 0.0528(7) 0.0516(8) -0.0112(6) 0.0254(8) -0.0087(7)
O16 0.112(4) 0.099(4) 0.064(3) -0.001(3) 0.013(3) -0.009(3)
O17 0.098(3) 0.068(3) 0.073(3) 0.003(2) 0.034(3) -0.017(2)
O18 0.109(3) 0.058(2) 0.066(3) -0.015(2) 0.036(2) -0.019(2)
O19 0.110(4) 0.094(3) 0.101(4) -0.036(3) 0.048(3) 0.002(3)
Cl4 0.0774(10) 0.0606(8) 0.0677(10) 0.0133(7) 0.0239(8) 0.0248(7)
O20 0.104(4) 0.076(3) 0.075(3) 0.026(2) 0.024(3) 0.018(3)
O21 0.084(3) 0.082(3) 0.092(3) 0.015(2) 0.028(2) 0.032(2)
O22 0.084(3) 0.082(3) 0.092(3) 0.015(2) 0.028(2) 0.032(2)
O23 0.084(3) 0.082(3) 0.092(3) 0.015(2) 0.028(2) 0.032(2)
O21' 0.084(3) 0.082(3) 0.092(3) 0.015(2) 0.028(2) 0.032(2)
O22' 0.084(3) 0.082(3) 0.092(3) 0.015(2) 0.028(2) 0.032(2)
O23' 0.084(3) 0.082(3) 0.092(3) 0.015(2) 0.028(2) 0.032(2)
Cl5 0.0847(13) 0.0851(13) 0.140(2) 0.0178(13) 0.0364(13) 0.0387(11)
O24 0.119(4) 0.096(3) 0.242(10) 0.032(5) 0.079(6) 0.034(2)
O25 0.119(4) 0.096(3) 0.242(10) 0.032(5) 0.079(6) 0.034(2)
O26 0.119(4) 0.096(3) 0.242(10) 0.032(5) 0.079(6) 0.034(2)
O27 0.119(4) 0.096(3) 0.242(10) 0.032(5) 0.079(6) 0.034(2)
O24' 0.119(4) 0.096(3) 0.242(10) 0.032(5) 0.079(6) 0.034(2)
O25' 0.119(4) 0.096(3) 0.242(10) 0.032(5) 0.079(6) 0.034(2)
O26' 0.119(4) 0.096(3) 0.242(10) 0.032(5) 0.079(6) 0.034(2)
O27' 0.119(4) 0.096(3) 0.242(10) 0.032(5) 0.079(6) 0.034(2)
Cl6 0.0879(14) 0.165(2) 0.0841(14) 0.0365(15) 0.0377(11) -0.0010(14)
O28 0.097(3) 0.147(3) 0.097(3) 0.032(3) 0.026(2) 0.013(3)
O29 0.097(3) 0.147(3) 0.097(3) 0.032(3) 0.026(2) 0.013(3)
O30 0.097(3) 0.147(3) 0.097(3) 0.032(3) 0.026(2) 0.013(3)
O31 0.097(3) 0.147(3) 0.097(3) 0.032(3) 0.026(2) 0.013(3)
O28' 0.097(3) 0.147(3) 0.097(3) 0.032(3) 0.026(2) 0.013(3)
O29' 0.097(3) 0.147(3) 0.097(3) 0.032(3) 0.026(2) 0.013(3)
O30' 0.097(3) 0.147(3) 0.097(3) 0.032(3) 0.026(2) 0.013(3)
O31' 0.097(3) 0.147(3) 0.097(3) 0.032(3) 0.026(2) 0.013(3)

loop_
_atom_type_symbol
_atom_type_description
_atom_type_scat_dispersion_real
_atom_type_scat_dispersion_imag
_atom_type_scat_source
C C 0.0033 0.0016 'International Tables Vol C Tables 4.2.6.8 and 6.1.1.4'
H H 0.0000 0.0000 'International Tables Vol C Tables 4.2.6.8 and 6.1.1.4'
N N 0.0061 0.0033 'International Tables Vol C Tables 4.2.6.8 and 6.1.1.4'
O O 0.0106 0.0060 'International Tables Vol C Tables 4.2.6.8 and 6.1.1.4'
Cl Cl 0.1484 0.1585 'International Tables Vol C Tables 4.2.6.8 and 6.1.1.4'
Fe Fe 0.3463 0.8444 'International Tables Vol C Tables 4.2.6.8 and 6.1.1.4'

loop_
_geom_angle_atom_site_label_1
_geom_angle_atom_site_label_2
_geom_angle_atom_site_label_3
_geom_angle
O7 Fe1 O6 101.94(14)
O7 Fe1 O1 78.70(14)
O6 Fe1 O1 173.09(14)
O7 Fe1 O12 100.47(14)
O6 Fe1 O12 76.33(13)
O1 Fe1 O12 96.77(14)
O7 Fe1 N2 154.84(17)
O6 Fe1 N2 101.14(17)
O1 Fe1 N2 79.60(17)
O12 Fe1 N2 94.60(17)
O7 Fe1 N1 97.95(16)
O6 Fe1 N1 84.39(15)
O1 Fe1 N1 102.38(16)
O12 Fe1 N1 155.64(15)
N2 Fe1 N1 74.47(19)
O1 Fe2 O8 111.35(14)
O1 Fe2 O7 78.28(14)
O8 Fe2 O7 98.61(14)
O1 Fe2 O2 169.71(15)
O8 Fe2 O2 76.69(13)
O7 Fe2 O2 94.43(13)
O1 Fe2 N3 87.16(17)
O8 Fe2 N3 89.43(18)
O7 Fe2 N3 165.13(17)
O2 Fe2 N3 99.61(17)
O1 Fe2 N4 95.68(16)
O8 Fe2 N4 149.02(16)
O7 Fe2 N4 101.56(16)
O2 Fe2 N4 78.52(16)
N3 Fe2 N4 76.67(19)
O9 Fe3 O2 101.72(13)
O9 Fe3 O3 79.19(13)
O2 Fe3 O3 176.64(14)
O9 Fe3 O8 98.03(13)
O2 Fe3 O8 77.07(14)
O3 Fe3 O8 99.62(14)
O9 Fe3 N5 98.21(15)
O2 Fe3 N5 87.11(15)
O3 Fe3 N5 95.98(15)
O8 Fe3 N5 159.29(16)
O9 Fe3 N6 156.55(17)
O2 Fe3 N6 100.93(17)
O3 Fe3 N6 78.55(16)
O8 Fe3 N6 92.86(17)
N5 Fe3 N6 76.93(18)
O3 Fe4 O9 79.43(13)
O3 Fe4 O10 102.23(13)
O9 Fe4 O10 98.72(13)
O3 Fe4 O4 175.83(13)
O9 Fe4 O4 96.52(12)
O10 Fe4 O4 77.31(13)
O3 Fe4 N7 89.17(14)
O9 Fe4 N7 163.81(14)
O10 Fe4 N7 94.89(14)
O4 Fe4 N7 94.99(14)
O3 Fe4 N8 102.55(15)
O9 Fe4 N8 96.15(15)
O10 Fe4 N8 153.02(16)
O4 Fe4 N8 78.74(15)
N7 Fe4 N8 74.98(16)
O11 Fe5 O5 78.32(12)
O11 Fe5 O10 102.23(13)
O5 Fe5 O10 101.78(14)
O11 Fe5 O4 98.56(12)
O5 Fe5 O4 176.57(13)
O10 Fe5 O4 77.37(13)
O11 Fe5 N9 101.22(15)
O5 Fe5 N9 97.00(15)
O10 Fe5 N9 152.41(14)
O4 Fe5 N9 84.98(14)
O11 Fe5 N10 155.81(15)
O5 Fe5 N10 78.20(15)
O10 Fe5 N10 88.21(16)
O4 Fe5 N10 105.04(15)
N9 Fe5 N10 76.00(18)
O5 Fe6 O12 101.91(14)
O5 Fe6 O11 78.04(12)
O12 Fe6 O11 102.07(13)
O5 Fe6 O6 173.74(13)
O12 Fe6 O6 76.94(14)
O11 Fe6 O6 96.12(13)
O5 Fe6 N11 84.44(14)
O12 Fe6 N11 93.85(15)
O11 Fe6 N11 158.35(14)
O6 Fe6 N11 101.75(14)
O5 Fe6 N12 103.40(15)
O12 Fe6 N12 150.59(15)
O11 Fe6 N12 97.60(15)
O6 Fe6 N12 79.43(15)
N11 Fe6 N12 74.07(16)
O7 Fe7 O9 111.41(14)
O7 Fe7 O11 110.44(14)
O9 Fe7 O11 109.71(13)
O7 Fe7 Cl1 105.52(12)
O9 Fe7 Cl1 107.22(11)
O11 Fe7 Cl1 112.45(11)
C8 O1 Fe2 142.4(3)
C8 O1 Fe1 116.7(3)
Fe2 O1 Fe1 100.73(16)
C18 O2 Fe3 140.3(3)
C18 O2 Fe2 118.6(3)
Fe3 O2 Fe2 100.93(14)
C28 O3 Fe4 140.7(3)
C28 O3 Fe3 119.0(3)
Fe4 O3 Fe3 100.23(13)
C48 O4 Fe5 137.3(3)
C48 O4 Fe4 115.5(3)
Fe5 O4 Fe4 99.69(14)
C58 O5 Fe6 141.5(3)
C58 O5 Fe5 116.5(3)
Fe6 O5 Fe5 101.31(13)
C68 O6 Fe1 141.0(3)
C68 O6 Fe6 115.9(3)
Fe1 O6 Fe6 99.99(14)
Fe7 O7 Fe1 122.58(17)
Fe7 O7 Fe2 125.26(16)
Fe1 O7 Fe2 102.28(15)
Fe2 O8 Fe3 100.85(15)
Fe2 O8 H8' 111.4
Fe3 O8 H8' 111.3
Fe7 O9 Fe3 121.96(16)
Fe7 O9 Fe4 126.06(16)
Fe3 O9 Fe4 101.15(13)
Fe4 O10 Fe5 100.37(14)
Fe4 O10 H10' 111.4
Fe5 O10 H10' 111.4
Fe7 O11 Fe5 122.94(15)
Fe7 O11 Fe6 124.13(16)
Fe5 O11 Fe6 101.98(13)
Fe6 O12 Fe1 100.02(15)
Fe6 O12 H12' 111.5
Fe1 O12 H12' 111.5
C1 N1 C5 118.4(5)
C1 N1 Fe1 126.6(4)
C5 N1 Fe1 114.6(4)
C6 N2 C7 112.9(5)
C6 N2 Fe1 109.6(4)
C7 N2 Fe1 106.2(3)
C6 N2 H2 115(4)
C7 N2 H2 105(4)
Fe1 N2 H2 107(4)
C11 N3 C15 121.0(6)
C11 N3 Fe2 123.4(5)
C15 N3 Fe2 115.2(5)
C17' N4 C16 79.1(8)
C17' N4 C17 37.7(6)
C16 N4 C17 114.8(6)
C17' N4 C16' 113.4(9)
C16 N4 C16' 35.5(6)
C17 N4 C16' 144.0(7)
C17' N4 Fe2 108.7(6)
C16 N4 Fe2 112.8(5)
C17 N4 Fe2 103.7(4)
C16' N4 Fe2 107.7(6)
C17' N4 H4 131(3)
C16 N4 H4 109(3)
C17 N4 H4 105(3)
C16' N4 H4 80(3)
Fe2 N4 H4 111(3)
C25 N5 C21 119.0(5)
C25 N5 Fe3 117.6(4)
C21 N5 Fe3 123.1(3)
C26 N6 C26' 29.2(8)
C26 N6 C27 118.2(6)
C26' N6 C27 136.9(9)
C26 N6 C27' 92.1(11)
C26' N6 C27' 117.1(13)
C27 N6 C27' 28.8(10)
C26 N6 Fe3 113.6(4)
C26' N6 Fe3 116.0(8)
C27 N6 Fe3 103.0(4)
C27' N6 Fe3 105.7(10)
C26 N6 H6 116(4)
C26' N6 H6 90(4)
C27 N6 H6 92(4)
C27' N6 H6 116(4)
Fe3 N6 H6 112(4)
C45 N7 C41 119.1(4)
C45 N7 Fe4 116.4(3)
C41 N7 Fe4 124.3(3)
C47 N8 C46 111.6(4)
C47 N8 Fe4 107.6(3)
C46 N8 Fe4 108.3(3)
C47 N8 H8 116(4)
C46 N8 H8 108(4)
Fe4 N8 H8 105(4)
C55 N9 C51 119.6(5)
C55 N9 Fe5 116.2(4)
C51 N9 Fe5 124.2(4)
C56 N10 C57 111.3(5)
C56 N10 Fe5 109.9(4)
C57 N10 Fe5 108.2(3)
C56 N10 H10 114(6)
C57 N10 H10 120(6)
Fe5 N10 H10 91(6)
C65 N11 C61 119.4(5)
C65 N11 Fe6 116.0(3)
C61 N11 Fe6 122.5(4)
C67 N12 C66 113.2(4)
C67 N12 Fe6 105.4(3)
C66 N12 Fe6 109.7(3)
C67 N12 H12 108(3)
C66 N12 H12 103(3)
Fe6 N12 H12 118(3)
N1 C1 C2 122.5(6)
N1 C1 H1A 118.7
C2 C1 H1A 118.7
C3 C2 C1 119.1(7)
C3 C2 H2A 120.4
C1 C2 H2A 120.4
C2 C3 C4 120.6(7)
C2 C3 H3A 119.7
C4 C3 H3A 119.7
C3 C4 C5 118.1(7)
C3 C4 H4A 120.9
C5 C4 H4A 120.9
N1 C5 C4 121.1(6)
N1 C5 C6 116.4(5)
C4 C5 C6 122.6(6)
N2 C6 C5 108.8(5)
N2 C6 H6A 109.9
C5 C6 H6A 109.9
N2 C6 H6B 109.9
C5 C6 H6B 109.9
H6A C6 H6B 108.3
N2 C7 C8 108.3(5)
N2 C7 H7A 110.0
C8 C7 H7A 110.0
N2 C7 H7B 110.0
C8 C7 H7B 110.0
H7A C7 H7B 108.4
O1 C8 C7 106.7(5)
O1 C8 H8A 110.4
C7 C8 H8A 110.4
O1 C8 H8B 110.4
C7 C8 H8B 110.4
H8A C8 H8B 108.6
N3 C11 C12 120.6(8)
N3 C11 H11A 119.7
C12 C11 H11A 119.7
C11 C12 C13 119.0(9)
C11 C12 H12A 120.5
C13 C12 H12A 120.5
C14 C13 C12 118.2(9)
C14 C13 H13A 120.9
C12 C13 H13A 120.9
C13 C14 C15 119.8(9)
C13 C14 H14A 120.1
C15 C14 H14A 120.1
N3 C15 C14 121.1(8)
N3 C15 C16 118.1(7)
C14 C15 C16 119.3(8)
N3 C15 C16' 117.9(8)
C14 C15 C16' 115.9(10)
C16 C15 C16' 35.9(6)
C15 C16 N4 111.5(7)
C15 C16 H16A 109.3
N4 C16 H16A 109.3
C15 C16 H16B 109.3
N4 C16 H16B 109.3
H16A C16 H16B 108.0
C18 C17 N4 110.9(7)
C18 C17 H17A 109.5
N4 C17 H17A 109.5
C18 C17 H17B 109.5
N4 C17 H17B 109.5
H17A C17 H17B 108.0
C18 C17 H18C 39.7
N4 C17 H18C 141.1
H17A C17 H18C 105.9
H17B C17 H18C 73.6
C15 C16' N4 101.4(9)
C15 C16' H16C 111.5
N4 C16' H16C 111.5
C15 C16' H16D 111.5
N4 C16' H16D 111.5
H16C C16' H16D 109.3
N4 C17' C18 115.2(10)
N4 C17' H17C 108.5
C18 C17' H17C 108.5
N4 C17' H17D 108.5
C18 C17' H17D 108.5
H17C C17' H17D 107.5
C17 C18 O2 110.5(6)
C17 C18 C17' 38.8(6)
O2 C18 C17' 109.1(7)
C17 C18 H18A 109.5
O2 C18 H18A 109.5
C17' C18 H18A 137.6
C17 C18 H18B 109.5
O2 C18 H18B 109.5
C17' C18 H18B 74.2
H18A C18 H18B 108.1
C17 C18 H18C 74.3
O2 C18 H18C 109.7
C17' C18 H18C 110.6
H18A C18 H18C 38.3
H18B C18 H18C 135.8
C17 C18 H18D 135.3
O2 C18 H18D 110.1
C17' C18 H18D 109.0
H18A C18 H18D 72.9
H18B C18 H18D 37.6
H18C C18 H18D 108.3
N5 C21 C22 121.2(6)
N5 C21 H21A 119.4
C22 C21 H21A 119.4
C23 C22 C21 119.7(7)
C23 C22 H22A 120.1
C21 C22 H22A 120.1
C24 C23 C22 119.6(6)
C24 C23 H23A 120.2
C22 C23 H23A 120.2
C23 C24 C25 119.4(7)
C23 C24 H24A 120.3
C25 C24 H24A 120.3
N5 C25 C24 120.8(6)
N5 C25 C26 116.3(5)
C24 C25 C26 122.8(6)
N5 C25 C26' 115.4(8)
C24 C25 C26' 119.4(8)
C26 C25 C26' 25.0(7)
N6 C26 C25 113.3(6)
N6 C26 H26A 108.9
C25 C26 H26A 108.9
N6 C26 H26B 108.9
C25 C26 H26B 108.9
H26A C26 H26B 107.7
N6 C27 C28 107.8(6)
N6 C27 H27A 110.1
C28 C27 H27A 110.1
N6 C27 H27B 110.1
C28 C27 H27B 110.1
H27A C27 H27B 108.5
N6 C26' C25 100.8(11)
N6 C26' H26C 111.6
C25 C26' H26C 111.6
N6 C26' H26D 111.6
C25 C26' H26D 111.6
H26C C26' H26D 109.4
C28 C27' N6 122.1(18)
C28 C27' H27C 106.8
N6 C27' H27C 106.8
C28 C27' H27D 106.8
N6 C27' H27D 106.8
H27C C27' H27D 106.7
C27' C28 O3 113.8(12)
C27' C28 C27 28.9(12)
O3 C28 C27 106.3(5)
C27' C28 H28A 126.8
O3 C28 H28A 110.5
C27 C28 H28A 110.5
C27' C28 H28B 81.9
O3 C28 H28B 110.5
C27 C28 H28B 110.5
H28A C28 H28B 108.7
C27' C28 H28C 101.4
O3 C28 H28C 107.5
C27 C28 H28C 77.4
H28A C28 H28C 36.2
H28B C28 H28C 136.6
C27' C28 H28D 117.3
O3 C28 H28D 108.6
C27 C28 H28D 141.0
H28A C28 H28D 72.4
H28B C28 H28D 40.1
H28C C28 H28D 107.4
N7 C41 C42 121.8(5)
N7 C41 H41A 119.1
C42 C41 H41A 119.1
C41 C42 C43 117.9(6)
C41 C42 H42A 121.0
C43 C42 H42A 121.0
C44 C43 C42 120.3(5)
C44 C43 H43A 119.8
C42 C43 H43A 119.8
C45 C44 C43 119.2(5)
C45 C44 H44A 120.4
C43 C44 H44A 120.4
N7 C45 C44 121.5(5)
N7 C45 C46 115.8(4)
C44 C45 C46 122.7(5)
N8 C46 C45 107.7(4)
N8 C46 H46A 110.2
C45 C46 H46A 110.2
N8 C46 H46B 110.2
C45 C46 H46B 110.2
H46A C46 H46B 108.5
N8 C47 C48 107.4(4)
N8 C47 H47A 110.2
C48 C47 H47A 110.2
N8 C47 H47B 110.2
C48 C47 H47B 110.2
H47A C47 H47B 108.5
O4 C48 C47 107.0(4)
O4 C48 H48A 110.3
C47 C48 H48A 110.3
O4 C48 H48B 110.3
C47 C48 H48B 110.3
H48A C48 H48B 108.6
C52 C51 N9 122.4(7)
C52 C51 H51A 118.8
N9 C51 H51A 118.8
C53 C52 C51 121.8(8)
C53 C52 H52A 119.1
C51 C52 H52A 119.1
C52 C53 C54 118.8(8)
C52 C53 H53A 120.6
C54 C53 H53A 120.6
C55 C54 C53 118.1(8)
C55 C54 H54A 120.9
C53 C54 H54A 120.9
N9 C55 C54 119.1(7)
N9 C55 C56 116.5(5)
C54 C55 C56 124.4(7)
N10 C56 C55 109.4(5)
N10 C56 H56A 109.8
C55 C56 H56A 109.8
N10 C56 H56B 109.8
C55 C56 H56B 109.8
H56A C56 H56B 108.2
C58 C57 N10 111.5(5)
C58 C57 H57A 109.3
N10 C57 H57A 109.3
C58 C57 H57B 109.3
N10 C57 H57B 109.3
H57A C57 H57B 108.0
C57 C58 O5 109.2(5)
C57 C58 H58A 109.8
O5 C58 H58A 109.8
C57 C58 H58B 109.8
O5 C58 H58B 109.8
H58A C58 H58B 108.3
N11 C61 C62 121.7(6)
N11 C61 H61A 119.2
C62 C61 H61A 119.2
C63 C62 C61 119.5(6)
C63 C62 H62A 120.3
C61 C62 H62A 120.3
C62 C63 C64 120.7(6)
C62 C63 H63A 119.6
C64 C63 H63A 119.6
C63 C64 C65 117.1(6)
C63 C64 H64A 121.5
C65 C64 H64A 121.5
N11 C65 C64 121.4(6)
N11 C65 C66 117.2(4)
C64 C65 C66 121.4(5)
N12 C66 C65 108.6(4)
N12 C66 H66A 110.0
C65 C66 H66A 110.0
N12 C66 H66B 110.0
C65 C66 H66B 110.0
H66A C66 H66B 108.4
N12 C67 C68 108.1(4)
N12 C67 H67A 110.1
C68 C67 H67A 110.1
N12 C67 H67B 110.1
C68 C67 H67B 110.1
H67A C67 H67B 108.4
O6 C68 C67 106.6(4)
O6 C68 H68A 110.4
C67 C68 H68A 110.4
O6 C68 H68B 110.4
C67 C68 H68B 110.4
H68A C68 H68B 108.6
O16 Cl3 O19 109.2(3)
O16 Cl3 O18 111.5(3)
O19 Cl3 O18 109.3(3)
O16 Cl3 O17 108.6(3)
O19 Cl3 O17 109.9(3)
O18 Cl3 O17 108.3(2)
O22' Cl4 O23 81.5(6)
O22' Cl4 O20 116.3(5)
O23 Cl4 O20 107.9(5)
O22' Cl4 O21 117.5(7)
O23 Cl4 O21 114.2(6)
O20 Cl4 O21 114.6(6)
O22' Cl4 O21' 104.9(6)
O23 Cl4 O21' 133.1(7)
O20 Cl4 O21' 110.0(6)
O21 Cl4 O21' 22.2(7)
O22' Cl4 O22 24.4(5)
O23 Cl4 O22 105.6(5)
O20 Cl4 O22 104.5(5)
O21 Cl4 O22 109.3(6)
O21' Cl4 O22 90.7(6)
O22' Cl4 O23' 107.2(5)
O23 Cl4 O23' 30.4(4)
O20 Cl4 O23' 108.9(5)
O21 Cl4 O23' 87.8(6)
O21' Cl4 O23' 109.4(6)
O22 Cl4 O23' 131.4(5)
O26' Cl5 O25 124.8(9)
O26' Cl5 O24 116.8(10)
O25 Cl5 O24 116.9(10)
O26' Cl5 O27' 117.9(10)
O25 Cl5 O27' 72.0(8)
O24 Cl5 O27' 68.6(9)
O26' Cl5 O26 46.7(8)
O25 Cl5 O26 106.5(10)
O24 Cl5 O26 105.2(10)
O27' Cl5 O26 71.5(8)
O26' Cl5 O25' 114.2(8)
O25 Cl5 O25' 38.5(9)
O24 Cl5 O25' 122(1)
O27' Cl5 O25' 108.8(8)
O26 Cl5 O25' 129.7(8)
O26' Cl5 O27 55.4(8)
O25 Cl5 O27 113.8(8)
O24 Cl5 O27 110.7(10)
O27' Cl5 O27 172.7(7)
O26 Cl5 O27 102.1(7)
O25' Cl5 O27 77.9(8)
O26' Cl5 O24' 112.1(10)
O25 Cl5 O24' 122(1)
O24 Cl5 O24' 24.4(12)
O27' Cl5 O24' 92.2(9)
O26 Cl5 O24' 120.9(9)
O25' Cl5 O24' 109.4(10)
O27 Cl5 O24' 88.2(9)
O29 Cl6 O31' 108.9(8)
O29 Cl6 O28' 122.7(13)
O31' Cl6 O28' 121.8(12)
O29 Cl6 O31 126.6(8)
O31' Cl6 O31 21.3(7)
O28' Cl6 O31 100.5(13)
O29 Cl6 O28 117.6(11)
O31' Cl6 O28 125.2(12)
O28' Cl6 O28 5(2)
O31 Cl6 O28 104.0(11)
O29 Cl6 O29' 26.1(7)
O31' Cl6 O29' 109.3(8)
O28' Cl6 O29' 106.3(11)
O31 Cl6 O29' 119.2(9)
O28 Cl6 O29' 101.0(13)
O29 Cl6 O30' 77.7(7)
O31' Cl6 O30' 103.3(8)
O28' Cl6 O30' 111.8(13)
O31 Cl6 O30' 116.0(9)
O28 Cl6 O30' 113.1(13)
O29' Cl6 O30' 102.9(7)
O29 Cl6 O30 103.1(7)
O31' Cl6 O30 98.2(9)
O28' Cl6 O30 94.8(14)
O31 Cl6 O30 102.6(8)
O28 Cl6 O30 97.9(12)
O29' Cl6 O30 127.5(7)
O30' Cl6 O30 25.7(5)

loop_
_geom_bond_atom_site_label_1
_geom_bond_atom_site_label_2
_geom_bond_distance
Fe1 O7 1.935(3)
Fe1 O6 1.984(3)
Fe1 O1 1.990(4)
Fe1 O12 1.999(3)
Fe1 N2 2.161(5)
Fe1 N1 2.167(4)
Fe2 O1 1.965(3)
Fe2 O8 1.977(3)
Fe2 O7 1.977(3)
Fe2 O2 2.002(3)
Fe2 N3 2.120(5)
Fe2 N4 2.185(4)
Fe3 O9 1.940(3)
Fe3 O2 1.967(3)
Fe3 O3 1.980(3)
Fe3 O8 1.995(3)
Fe3 N5 2.140(4)
Fe3 N6 2.178(5)
Fe4 O3 1.948(3)
Fe4 O9 1.962(3)
Fe4 O10 1.977(3)
Fe4 O4 1.992(3)
Fe4 N7 2.157(4)
Fe4 N8 2.201(4)
Fe5 O11 1.946(3)
Fe5 O5 1.978(3)
Fe5 O10 1.981(3)
Fe5 O4 1.986(3)
Fe5 N9 2.156(4)
Fe5 N10 2.201(4)
Fe6 O5 1.962(3)
Fe6 O12 1.970(3)
Fe6 O11 1.975(3)
Fe6 O6 1.986(3)
Fe6 N11 2.160(4)
Fe6 N12 2.207(4)
Fe7 O7 1.866(3)
Fe7 O9 1.874(3)
Fe7 O11 1.885(3)
Fe7 Cl1 2.2033(16)
O1 C8 1.423(6)
O2 C18 1.426(6)
O3 C28 1.436(6)
O4 C48 1.406(6)
O5 C58 1.428(6)
O6 C68 1.424(6)
O8 H8' 0.8500
O10 H10' 0.8501
O12 H12' 0.8500
N1 C1 1.325(7)
N1 C5 1.347(7)
N2 C6 1.465(8)
N2 C7 1.478(8)
N2 H2 0.88(6)
N3 C11 1.316(8)
N3 C15 1.333(9)
N4 C17' 1.410(15)
N4 C16 1.451(11)
N4 C17 1.528(10)
N4 C16' 1.552(15)
N4 H4 0.87(5)
N5 C25 1.331(7)
N5 C21 1.360(7)
N6 C26 1.454(9)
N6 C26' 1.455(19)
N6 C27 1.467(9)
N6 C27' 1.52(2)
N6 H6 0.70(4)
N7 C45 1.350(6)
N7 C41 1.350(6)
N8 C47 1.485(7)
N8 C46 1.489(6)
N8 H8 0.76(5)
N9 C55 1.323(7)
N9 C51 1.334(7)
N10 C56 1.442(8)
N10 C57 1.466(7)
N10 H10 0.69(6)
N11 C65 1.329(7)
N11 C61 1.350(6)
N12 C67 1.471(6)
N12 C66 1.480(6)
N12 H12 0.86(5)
C1 C2 1.365(8)
C1 H1A 0.9500
C2 C3 1.345(10)
C2 H2A 0.9500
C3 C4 1.354(10)
C3 H3A 0.9500
C4 C5 1.399(8)
C4 H4A 0.9500
C5 C6 1.495(9)
C6 H6A 0.9900
C6 H6B 0.9900
C7 C8 1.498(8)
C7 H7A 0.9900
C7 H7B 0.9900
C8 H8A 0.9900
C8 H8B 0.9900
C11 C12 1.382(11)
C11 H11A 0.9500
C12 C13 1.404(14)
C12 H12A 0.9500
C13 C14 1.358(13)
C13 H13A 0.9500
C14 C15 1.373(10)
C14 H14A 0.9500
C15 C16 1.437(12)
C15 C16' 1.533(16)
C16 H16A 0.9900
C16 H16B 0.9900
C17 C18 1.416(11)
C17 H17A 0.9900
C17 H17B 0.9900
C17 H18C 1.4914
C16' H16C 0.9900
C16' H16D 0.9900
C17' C18 1.462(15)
C17' H17C 0.9900
C17' H17D 0.9900
C18 H18A 0.9900
C18 H18B 0.9900
C18 H18C 0.9900
C18 H18D 0.9900
C21 C22 1.368(8)
C21 H21A 0.9500
C22 C23 1.368(10)
C22 H22A 0.9500
C23 C24 1.350(11)
C23 H23A 0.9500
C24 C25 1.402(8)
C24 H24A 0.9500
C25 C26 1.49(1)
C25 C26' 1.729(19)
C26 H26A 0.9900
C26 H26B 0.9900
C27 C28 1.527(10)
C27 H27A 0.9900
C27 H27B 0.9900
C26' H26C 0.9900
C26' H26D 0.9900
C27' C28 1.24(2)
C27' H27C 0.9900
C27' H27D 0.9900
C28 H28A 0.9900
C28 H28B 0.9900
C28 H28C 0.9900
C28 H28D 0.9900
C41 C42 1.375(7)
C41 H41A 0.9500
C42 C43 1.383(9)
C42 H42A 0.9500
C43 C44 1.369(8)
C43 H43A 0.9500
C44 C45 1.361(7)
C44 H44A 0.9500
C45 C46 1.503(7)
C46 H46A 0.9900
C46 H46B 0.9900
C47 C48 1.510(7)
C47 H47A 0.9900
C47 H47B 0.9900
C48 H48A 0.9900
C48 H48B 0.9900
C51 C52 1.324(9)
C51 H51A 0.9500
C52 C53 1.287(12)
C52 H52A 0.9500
C53 C54 1.414(13)
C53 H53A 0.9500
C54 C55 1.404(10)
C54 H54A 0.9500
C55 C56 1.535(9)
C56 H56A 0.9900
C56 H56B 0.9900
C57 C58 1.427(8)
C57 H57A 0.9900
C57 H57B 0.9900
C58 H58A 0.9900
C58 H58B 0.9900
C61 C62 1.373(8)
C61 H61A 0.9500
C62 C63 1.339(10)
C62 H62A 0.9500
C63 C64 1.395(10)
C63 H63A 0.9500
C64 C65 1.410(8)
C64 H64A 0.9500
C65 C66 1.513(8)
C66 H66A 0.9900
C66 H66B 0.9900
C67 C68 1.503(7)
C67 H67A 0.9900
C67 H67B 0.9900
C68 H68A 0.9900
C68 H68B 0.9900
Cl3 O16 1.407(5)
Cl3 O19 1.409(5)
Cl3 O18 1.420(4)
Cl3 O17 1.432(4)
Cl4 O22' 1.429(4)
Cl4 O23 1.430(4)
Cl4 O20 1.431(3)
Cl4 O21 1.431(4)
Cl4 O21' 1.433(4)
Cl4 O22 1.434(4)
Cl4 O23' 1.435(4)
Cl5 O26' 1.331(12)
Cl5 O25 1.359(16)
Cl5 O24 1.393(17)
Cl5 O27' 1.409(15)
Cl5 O26 1.410(14)
Cl5 O25' 1.446(14)
Cl5 O27 1.485(14)
Cl5 O24' 1.516(17)
Cl6 O29 1.359(13)
Cl6 O31' 1.388(13)
Cl6 O28' 1.392(17)
Cl6 O31 1.423(13)
Cl6 O28 1.459(17)
Cl6 O29' 1.480(14)
Cl6 O30' 1.494(14)
Cl6 O30 1.589(14)
